data_7235316
loop_
_publ_author_name
'Lu, Yuhua'
'Bolokowicz, Andrew. J.'
'Reeb, Sarah A.'
'Wiseman, Joshua D.'
'Wheeler, Kraig A.'

_publ_section_title
;
 Chiral transmission to crystal photodimerizations of leucine--methionine
 quasiracemic assemblies
;
_journal_issue 16
_journal_name_full 'RSC Advances'
_journal_page_first 8125
_journal_paper_doi 10.1039/c3ra47270a
_journal_volume 4
_journal_year 2014
_chemical_absolute_configuration rm
_chemical_formula_moiety 'C29 H36 N2 O12 S3'
_chemical_formula_sum 'C29 H36 N2 O12 S3'
_chemical_formula_weight 700.78
_space_group_crystal_system triclinic
_space_group_IT_number 1
_space_group_name_Hall 'P 1'
_space_group_name_H-M_alt 'P 1'
_atom_sites_solution_hydrogens mixed
_audit_creation_method SHELXL-2013
_cell_angle_alpha 93.167(3)
_cell_angle_beta 102.378(3)
_cell_angle_gamma 98.319(3)
_cell_formula_units_Z 1
_cell_length_a 6.8872(3)
_cell_length_b 7.9769(4)
_cell_length_c 15.0753(7)
_cell_measurement_reflns_used 8131
_cell_measurement_temperature 296(2)
_cell_measurement_theta_max 66.351
_cell_measurement_theta_min 3.013
_cell_volume 797.26(7)
_computing_cell_refinement APEX2
_computing_data_collection APEX2
_computing_data_reduction
;
SAINT (Bruker, 2010) and XPREP (Bruker, 2010)
;
_computing_molecular_graphics 'XSEED (Barbour, 2001)'
_computing_publication_material 'XSEED (Barbour, 2001)'
_computing_structure_refinement 'SHELXL-2013 (Sheldrick, 2013)'
_computing_structure_solution 'SHELXL-2013 (Sheldrick, 2013)'
_diffrn_ambient_temperature 296(2)
_diffrn_detector_area_resol_mean 8.33
_diffrn_measured_fraction_theta_full 0.955
_diffrn_measured_fraction_theta_max 0.968
_diffrn_measurement_device_type 'Bruker APEXII CCD'
_diffrn_measurement_method 'phi and omega scans'
_diffrn_radiation_monochromator graphite
_diffrn_radiation_source 'fine-focus sealed tube'
_diffrn_radiation_type CuK\a
_diffrn_radiation_wavelength 1.54178
_diffrn_reflns_av_R_equivalents 0.0454
_diffrn_reflns_av_unetI/netI 0.0570
_diffrn_reflns_Laue_measured_fraction_full 0.955
_diffrn_reflns_Laue_measured_fraction_max 0.968
_diffrn_reflns_limit_h_max 8
_diffrn_reflns_limit_h_min -8
_diffrn_reflns_limit_k_max 8
_diffrn_reflns_limit_k_min -9
_diffrn_reflns_limit_l_max 17
_diffrn_reflns_limit_l_min -17
_diffrn_reflns_number 14944
_diffrn_reflns_point_group_measured_fraction_full 0.818
_diffrn_reflns_point_group_measured_fraction_max 0.829
_diffrn_reflns_theta_full 67.679
_diffrn_reflns_theta_max 67.130
_diffrn_reflns_theta_min 3.013
_exptl_absorpt_coefficient_mu 2.701
_exptl_absorpt_correction_T_max 0.763
_exptl_absorpt_correction_T_min 0.297
_exptl_absorpt_correction_type multi-scan
_exptl_absorpt_process_details 'SADABS (Bruker, 2010)'
_exptl_crystal_colour 'light yellow'
_exptl_crystal_density_diffrn 1.460
_exptl_crystal_description 'transparent plate'
_exptl_crystal_F_000 368
_exptl_crystal_size_max 0.45
_exptl_crystal_size_mid 0.36
_exptl_crystal_size_min 0.10
_refine_diff_density_max 0.806
_refine_diff_density_min -0.526
_refine_diff_density_rms 0.099
_refine_ls_abs_structure_details
;
 Flack x determined using 1617 quotients [(I+)-(I-)]/[(I+)+(I-)]
 (Parsons and Flack (2004), Acta Cryst. A60, s61).
;
_refine_ls_abs_structure_Flack 0.169(16)
_refine_ls_extinction_method none
_refine_ls_goodness_of_fit_ref 1.122
_refine_ls_hydrogen_treatment mixed
_refine_ls_matrix_type full
_refine_ls_number_parameters 518
_refine_ls_number_reflns 4722
_refine_ls_number_restraints 131
_refine_ls_restrained_S_all 1.110
_refine_ls_R_factor_all 0.0890
_refine_ls_R_factor_gt 0.0840
_refine_ls_shift/su_max 0.001
_refine_ls_shift/su_mean 0.000
_refine_ls_structure_factor_coef Fsqd
_refine_ls_weighting_details 'w=1/[\s^2^(Fo^2^)+(0.1287P)^2^+1.4659P] where P=(Fo^2^+2Fc^2^)/3'
_refine_ls_weighting_scheme calc
_refine_ls_wR_factor_gt 0.2339
_refine_ls_wR_factor_ref 0.2389
_reflns_Friedel_coverage 0.712
_reflns_Friedel_fraction_full 0.680
_reflns_Friedel_fraction_max 0.689
_reflns_number_gt 4394
_reflns_number_total 4722
_reflns_threshold_expression 'I > 2\s(I)'
_cod_data_source_file c3ra47270a.cif
_cod_data_source_block kaw111
_cod_database_code 7235316
_shelx_space_group_comment
;
The symmetry employed for this shelxl refinement is uniquely defined
by the following loop, which should always be used as a source of
symmetry information in preference to the above space-group names.
They are only intended as comments.
;
_shelxl_version_number 2013-4

loop_
_space_group_symop_operation_xyz
'x, y, z'

loop_
_atom_site_label
_atom_site_type_symbol
_atom_site_fract_x
_atom_site_fract_y
_atom_site_fract_z
_atom_site_U_iso_or_equiv
_atom_site_adp_type
_atom_site_occupancy
_atom_site_site_symmetry_order
_atom_site_calc_flag
_atom_site_refinement_flags_posn
_atom_site_refinement_flags_adp
_atom_site_refinement_flags_occupancy
_atom_site_disorder_assembly
_atom_site_disorder_group
S1A S 0.1326(5) 0.6708(3) 0.9790(2) 0.0282(10) Uani 0.742(10) 1 d . . P A 1
O1A O -0.4058(11) -0.1750(9) 0.5201(5) 0.0473(19) Uani 1 1 d D . . . .
O2A O -0.2256(11) -0.2973(10) 0.6330(5) 0.0460(18) Uani 1 1 d D . . . .
O3A O -0.3204(14) 0.3645(13) 0.9677(6) 0.066(3) Uani 1 1 d . . . . .
O4A O -0.1583(14) 0.2357(11) 1.0830(6) 0.057(2) Uani 1 1 d D . . . .
O5A O 0.1158(16) 0.8142(10) 0.9278(7) 0.037(2) Uani 0.742(10) 1 d . . P A 1
O6A O 0.3167(15) 0.6599(12) 1.0425(8) 0.038(2) Uani 0.742(10) 1 d . . P A 1
N1A N -0.0454(14) 0.6677(11) 1.0325(6) 0.047(2) Uani 1 1 d D . . . .
H22A H -0.1197 0.7460 1.0255 0.056 Uiso 1 1 calc DR U . A 1
C1A C -0.2969(16) -0.1695(16) 0.5983(7) 0.047(3) Uani 1 1 d . . . . .
C2A C -0.229(2) 0.002(2) 0.6482(9) 0.044(4) Uani 0.742(10) 1 d . . P A 1
H2A H -0.2684 0.0956 0.6194 0.053 Uiso 0.742(10) 1 calc R U P A 1
C3A C -0.1089(18) 0.0287(16) 0.7359(8) 0.029(3) Uani 0.742(10) 1 d . . P A 1
H3A H -0.0681 -0.0671 0.7619 0.035 Uiso 0.742(10) 1 calc R U P A 1
C4A C -0.041(2) 0.1872(18) 0.7912(8) 0.029(3) Uani 0.742(10) 1 d D U P A 1
C5A C -0.1042(19) 0.3381(16) 0.7610(8) 0.028(3) Uani 0.742(10) 1 d D U P A 1
H5A H -0.1861 0.3370 0.7032 0.033 Uiso 0.742(10) 1 calc R U P A 1
C6A C -0.047(3) 0.484(2) 0.8155(10) 0.038(4) Uani 0.742(10) 1 d D U P A 1
H6A H -0.0890 0.5836 0.7953 0.045 Uiso 0.742(10) 1 calc R U P A 1
C7A C 0.077(2) 0.4853(15) 0.9041(9) 0.028(3) Uani 0.742(10) 1 d D U P A 1
C8A C 0.148(2) 0.3411(18) 0.9326(10) 0.029(4) Uani 0.742(10) 1 d D U P A 1
H8A H 0.2365 0.3436 0.9888 0.035 Uiso 0.742(10) 1 calc R U P A 1
C9A C 0.084(2) 0.191(2) 0.8764(9) 0.032(4) Uani 0.742(10) 1 d D U P A 1
H9A H 0.1258 0.0915 0.8966 0.038 Uiso 0.742(10) 1 calc R U P A 1
C10A C -0.2002(16) 0.3684(15) 1.0402(8) 0.045(2) Uani 1 1 d . . . . .
C11A C -0.0851(18) 0.5368(15) 1.0924(7) 0.046(3) Uani 1 1 d . . . . .
H11A H 0.0444 0.5153 1.1278 0.055 Uiso 1 1 calc R U . . .
C12A C -0.2039(18) 0.5952(14) 1.1582(10) 0.054(3) Uani 1 1 d . . . . .
H12A H -0.2386 0.5008 1.1927 0.064 Uiso 1 1 calc R U . . .
H12B H -0.3289 0.6227 1.1231 0.064 Uiso 1 1 calc R U . . .
C13A C -0.101(2) 0.7468(19) 1.2248(10) 0.068(3) Uani 1 1 d . . . . .
H13A H -0.0612 0.8418 1.1905 0.082 Uiso 1 1 calc R U . . .
C14A C -0.252(2) 0.7985(19) 1.2795(11) 0.075(4) Uani 1 1 d . . . . .
H14A H -0.2918 0.7063 1.3134 0.112 Uiso 1 1 calc R U . . .
H14B H -0.3685 0.8244 1.2383 0.112 Uiso 1 1 calc R U . . .
H14C H -0.1895 0.8968 1.3208 0.112 Uiso 1 1 calc R U . . .
C15A C 0.085(3) 0.706(2) 1.2884(11) 0.100(6) Uani 1 1 d . . . . .
H15A H 0.0461 0.6219 1.3271 0.150 Uiso 1 1 calc R U . . .
H15B H 0.1564 0.8075 1.3252 0.150 Uiso 1 1 calc R U . . .
H15C H 0.1709 0.6630 1.2531 0.150 Uiso 1 1 calc R U . . .
H20A H -0.259(12) -0.389(4) 0.598(3) 0.120 Uiso 1 1 d D U . . .
H21A H -0.223(17) 0.151(17) 1.046(10) 0.120 Uiso 1 1 d D U . . .
S1B S -0.8407(8) -0.8956(7) 0.5206(4) 0.0514(13) Uani 0.742(10) 1 d . . P A 1
S2B S -0.6521(5) -0.7257(4) 0.1928(2) 0.0615(9) Uani 1 1 d . . . . .
O1B O -0.2968(12) -0.0564(10) 0.9837(5) 0.0493(19) Uani 1 1 d . . . . .
O2B O -0.4743(12) 0.0631(10) 0.8708(5) 0.051(2) Uani 1 1 d D . . . .
O3B O -0.3696(11) -0.5969(9) 0.5349(5) 0.0431(17) Uani 1 1 d D . . . .
O4B O -0.5465(14) -0.4713(10) 0.4226(5) 0.056(2) Uani 1 1 d D . . . .
O5B O -0.866(3) -1.0415(19) 0.5695(12) 0.084(5) Uani 0.742(10) 1 d . . P A 1
O6B O -1.009(2) -0.8651(18) 0.4528(10) 0.058(4) Uani 0.742(10) 1 d . . P A 1
N1B N -0.6711(17) -0.8944(13) 0.4756(7) 0.062(3) Uani 1 1 d D . . . .
H22B H -0.5983 -0.9727 0.4879 0.074 Uiso 1 1 calc DR U . A 1
C1B C -0.4042(18) -0.0671(17) 0.9090(8) 0.052(3) Uani 1 1 d . . . . .
C2B C -0.476(2) -0.2383(17) 0.8534(10) 0.041(3) Uani 0.742(10) 1 d . . P A 1
H2B H -0.4398 -0.3351 0.8797 0.050 Uiso 0.742(10) 1 calc R U P A 1
C3B C -0.584(2) -0.255(2) 0.7725(11) 0.053(4) Uani 0.742(10) 1 d . . P A 1
H3B H -0.6185 -0.1572 0.7470 0.063 Uiso 0.742(10) 1 calc R U P A 1
C4B C -0.6585(19) -0.418(2) 0.7159(10) 0.043(3) Uani 0.742(10) 1 d D U P A 1
C5B C -0.601(2) -0.577(2) 0.7408(10) 0.050(4) Uani 0.742(10) 1 d D U P A 1
H5B H -0.5171 -0.5814 0.7975 0.060 Uiso 0.742(10) 1 calc R U P A 1
C6B C -0.668(2) -0.725(3) 0.6821(10) 0.051(4) Uani 0.742(10) 1 d D U P A 1
H6B H -0.6333 -0.8288 0.6987 0.061 Uiso 0.742(10) 1 calc R U P A 1
C7B C -0.786(3) -0.710(3) 0.5999(10) 0.042(4) Uani 0.742(10) 1 d D U P A 1
C8B C -0.848(2) -0.558(2) 0.5703(11) 0.041(3) Uani 0.742(10) 1 d D U P A 1
H8B H -0.9299 -0.5561 0.5127 0.050 Uiso 0.742(10) 1 calc R U P A 1
C9B C -0.7865(19) -0.415(2) 0.6279(10) 0.041(3) Uani 0.742(10) 1 d D U P A 1
H9B H -0.8275 -0.3133 0.6102 0.049 Uiso 0.742(10) 1 calc R U P A 1
C10B C -0.4941(18) -0.6046(14) 0.4615(6) 0.047(3) Uani 1 1 d . . . . .
C11B C -0.6140(17) -0.7784(14) 0.4141(7) 0.048(3) Uani 1 1 d . . . . .
H11B H -0.7371 -0.7564 0.3732 0.058 Uiso 1 1 calc R U . . .
C12B C -0.4824(18) -0.8558(15) 0.3542(7) 0.048(3) Uani 1 1 d . . . . .
H12C H -0.3569 -0.8724 0.3936 0.058 Uiso 1 1 calc R U . . .
H12D H -0.5528 -0.9666 0.3263 0.058 Uiso 1 1 calc R U . . .
C13B C -0.4349(18) -0.7477(18) 0.2800(8) 0.061(3) Uani 1 1 d . . . . .
H13B H -0.3403 -0.7973 0.2516 0.073 Uiso 1 1 calc R U . . .
H13C H -0.3694 -0.6353 0.3077 0.073 Uiso 1 1 calc R U . . .
C14B C -0.6946(18) -0.9304(17) 0.1304(8) 0.057(3) Uani 1 1 d . . . . .
H14D H -0.5843 -0.9406 0.1019 0.085 Uiso 1 1 calc R U . . .
H14E H -0.8174 -0.9427 0.0845 0.085 Uiso 1 1 calc R U . . .
H14F H -0.7048 -1.0176 0.1714 0.085 Uiso 1 1 calc R U . . .
H20B H -0.436(16) 0.153(11) 0.908(7) 0.068 Uiso 1 1 d D U . . .
H21B H -0.487(10) -0.378(3) 0.451(4) 0.068 Uiso 1 1 d D U . . .
S1C S 0.194(5) 0.654(4) 0.947(2) 0.125(10) Uiso 0.258(10) 1 d . . P A 2
O5C O 0.192(12) 0.812(11) 0.899(6) 0.15(3) Uiso 0.258(10) 1 d . . P A 2
O6C O 0.372(10) 0.670(10) 1.019(5) 0.11(2) Uiso 0.258(10) 1 d . . P A 2
C2C C -0.367(4) -0.069(4) 0.679(2) 0.031(8) Uiso 0.258(10) 1 d D . P A 2
H2C H -0.4078 0.0386 0.6604 0.037 Uiso 0.258(10) 1 calc R U P A 2
C3C C -0.201(5) -0.039(4) 0.771(2) 0.038(9) Uiso 0.258(10) 1 d D . P A 2
H3C H -0.0959 -0.1072 0.7650 0.045 Uiso 0.258(10) 1 calc R U P A 2
C4C C -0.103(7) 0.140(5) 0.801(3) 0.048(14) Uiso 0.258(10) 1 d D . P A 2
C5C C -0.170(7) 0.293(6) 0.777(3) 0.060(16) Uiso 0.258(10) 1 d D . P A 2
H5C H -0.2841 0.2865 0.7297 0.072 Uiso 0.258(10) 1 calc R U P A 2
C6C C -0.080(9) 0.447(6) 0.817(4) 0.07(3) Uiso 0.258(10) 1 d D . P A 2
H6C H -0.1303 0.5442 0.7980 0.088 Uiso 0.258(10) 1 calc R U P A 2
C7C C 0.096(10) 0.459(8) 0.889(5) 0.088 Uiso 0.258(10) 1 d D U P A 2
C8C C 0.164(8) 0.314(9) 0.916(4) 0.06(2) Uiso 0.258(10) 1 d D . P A 2
H8C H 0.2788 0.3199 0.9624 0.074 Uiso 0.258(10) 1 calc R U P A 2
C9C C 0.064(10) 0.158(8) 0.874(5) 0.11(5) Uiso 0.258(10) 1 d D . P A 2
H9C H 0.1100 0.0606 0.8945 0.135 Uiso 0.258(10) 1 calc R U P A 2
S1D S -0.880(4) -0.865(4) 0.5348(18) 0.076(8) Uiso 0.258(10) 1 d . . P A 2
O5D O -0.789(9) -1.010(8) 0.597(4) 0.09(2) Uiso 0.258(10) 1 d . . P A 2
O6D O -1.049(11) -0.848(10) 0.481(5) 0.11(2) Uiso 0.258(10) 1 d . . P A 2
C2D C -0.352(5) -0.143(5) 0.821(3) 0.053(11) Uiso 0.258(10) 1 d D . P A 2
H2D H -0.3085 -0.2529 0.8325 0.064 Uiso 0.258(10) 1 calc R U P A 2
C3D C -0.521(6) -0.168(5) 0.731(2) 0.050(11) Uiso 0.258(10) 1 d D . P A 2
H3D H -0.6286 -0.1023 0.7362 0.060 Uiso 0.258(10) 1 calc R U P A 2
C4D C -0.606(5) -0.346(4) 0.692(2) 0.037(9) Uiso 0.258(10) 1 d D . P A 2
C5D C -0.553(6) -0.496(5) 0.731(2) 0.051(12) Uiso 0.258(10) 1 d D . P A 2
H5D H -0.4684 -0.4880 0.7882 0.061 Uiso 0.258(10) 1 calc R U P A 2
C6D C -0.629(7) -0.653(6) 0.683(3) 0.058(16) Uiso 0.258(10) 1 d D . P A 2
H6D H -0.5944 -0.7521 0.7075 0.070 Uiso 0.258(10) 1 calc R U P A 2
C7D C -0.755(10) -0.662(6) 0.600(4) 0.08(3) Uiso 0.258(10) 1 d D . P A 2
C8D C -0.809(8) -0.519(5) 0.555(3) 0.054(18) Uiso 0.258(10) 1 d D . P A 2
H8D H -0.8826 -0.5285 0.4953 0.064 Uiso 0.258(10) 1 calc R U P A 2
C9D C -0.747(6) -0.366(5) 0.605(2) 0.045(12) Uiso 0.258(10) 1 d D . P A 2
H9D H -0.7973 -0.2713 0.5819 0.054 Uiso 0.258(10) 1 calc R U P A 2

loop_
_atom_site_aniso_label
_atom_site_aniso_U_11
_atom_site_aniso_U_22
_atom_site_aniso_U_33
_atom_site_aniso_U_23
_atom_site_aniso_U_13
_atom_site_aniso_U_12
S1A 0.0441(18) 0.0071(14) 0.0355(16) 0.0015(10) 0.0119(13) 0.0068(11)
O1A 0.045(4) 0.037(4) 0.055(4) 0.009(3) -0.001(3) 0.006(3)
O2A 0.048(4) 0.042(4) 0.053(4) 0.015(4) 0.008(3) 0.022(3)
O3A 0.074(6) 0.073(7) 0.047(5) 0.010(4) 0.004(4) 0.012(5)
O4A 0.074(5) 0.038(5) 0.059(5) 0.006(4) 0.010(4) 0.015(4)
O5A 0.062(6) 0.006(4) 0.050(5) 0.012(4) 0.022(5) 0.009(4)
O6A 0.030(5) 0.022(5) 0.059(6) 0.001(4) 0.014(5) -0.010(4)
N1A 0.060(5) 0.027(5) 0.049(5) -0.005(4) -0.001(4) 0.017(4)
C1A 0.041(6) 0.061(8) 0.041(6) 0.009(5) 0.003(5) 0.013(5)
C2A 0.054(9) 0.060(10) 0.027(6) 0.004(6) 0.015(6) 0.029(7)
C3A 0.034(6) 0.017(6) 0.039(6) -0.001(5) 0.020(5) 0.001(5)
C4A 0.040(7) 0.026(6) 0.026(5) 0.006(4) 0.013(5) 0.015(5)
C5A 0.044(7) 0.023(5) 0.025(5) 0.008(4) 0.016(5) 0.016(5)
C6A 0.064(9) 0.015(5) 0.037(6) 0.008(4) 0.006(5) 0.019(5)
C7A 0.049(7) 0.008(5) 0.033(5) 0.000(4) 0.013(5) 0.015(4)
C8A 0.053(8) 0.014(6) 0.024(5) -0.005(4) 0.006(5) 0.021(5)
C9A 0.046(8) 0.021(6) 0.029(5) -0.002(4) 0.004(5) 0.017(5)
C10A 0.044(5) 0.043(6) 0.051(6) 0.012(5) 0.018(5) 0.006(5)
C11A 0.063(7) 0.043(6) 0.034(5) 0.004(4) 0.012(5) 0.016(5)
C12A 0.042(5) 0.031(6) 0.084(8) 0.009(6) 0.002(6) 0.009(4)
C13A 0.078(9) 0.059(8) 0.068(7) -0.001(6) 0.014(6) 0.020(7)
C14A 0.068(8) 0.054(8) 0.102(10) -0.004(7) 0.012(7) 0.026(6)
C15A 0.103(12) 0.094(13) 0.076(9) -0.018(9) -0.017(9) -0.003(10)
S1B 0.050(3) 0.043(3) 0.063(3) -0.001(2) 0.022(2) 0.004(2)
S2B 0.085(2) 0.0459(17) 0.0468(14) 0.0004(12) -0.0045(13) 0.0190(14)
O1B 0.064(5) 0.038(4) 0.046(4) -0.006(3) 0.004(4) 0.024(4)
O2B 0.057(5) 0.039(4) 0.050(4) -0.007(4) -0.004(4) 0.008(4)
O3B 0.046(4) 0.029(4) 0.046(4) -0.009(3) -0.007(3) 0.011(3)
O4B 0.098(6) 0.031(4) 0.034(4) -0.005(3) 0.000(4) 0.017(4)
O5B 0.104(13) 0.058(9) 0.080(10) 0.023(7) 0.022(10) -0.028(9)
O6B 0.057(7) 0.059(9) 0.059(7) -0.021(6) 0.017(6) 0.015(6)
N1B 0.086(7) 0.030(5) 0.057(6) -0.002(4) -0.010(5) 0.010(5)
C1B 0.055(7) 0.054(8) 0.047(6) -0.016(5) 0.006(5) 0.021(6)
C2B 0.037(7) 0.019(7) 0.062(9) 0.001(6) 0.001(6) 0.000(5)
C3B 0.047(8) 0.058(11) 0.050(8) -0.013(8) -0.006(7) 0.031(8)
C4B 0.028(6) 0.052(8) 0.048(6) 0.012(5) 0.012(5) -0.005(5)
C5B 0.048(8) 0.050(8) 0.047(7) 0.007(6) 0.006(6) 0.002(6)
C6B 0.054(8) 0.046(8) 0.048(7) 0.005(6) 0.008(6) -0.004(6)
C7B 0.041(7) 0.034(7) 0.048(7) 0.003(5) 0.012(5) -0.007(6)
C8B 0.028(6) 0.046(7) 0.046(7) 0.002(5) 0.006(6) -0.003(5)
C9B 0.028(6) 0.046(7) 0.048(6) 0.005(5) 0.010(5) 0.007(5)
C10B 0.072(7) 0.037(6) 0.029(4) -0.009(4) -0.004(5) 0.033(5)
C11B 0.053(6) 0.040(6) 0.041(5) -0.004(5) -0.014(5) 0.008(5)
C12B 0.063(6) 0.043(6) 0.036(5) -0.006(4) -0.003(4) 0.027(5)
C13B 0.058(6) 0.068(9) 0.054(6) -0.016(6) 0.014(5) 0.007(6)
C14B 0.056(6) 0.058(7) 0.050(6) -0.001(5) 0.004(5) 0.002(5)

loop_
_atom_type_symbol
_atom_type_description
_atom_type_scat_dispersion_real
_atom_type_scat_dispersion_imag
_atom_type_scat_source
C C 0.0181 0.0091 'International Tables Vol C Tables 4.2.6.8 and 6.1.1.4'
H H 0.0000 0.0000 'International Tables Vol C Tables 4.2.6.8 and 6.1.1.4'
N N 0.0311 0.0180 'International Tables Vol C Tables 4.2.6.8 and 6.1.1.4'
O O 0.0492 0.0322 'International Tables Vol C Tables 4.2.6.8 and 6.1.1.4'
S S 0.3331 0.5567 'International Tables Vol C Tables 4.2.6.8 and 6.1.1.4'

loop_
_geom_angle_atom_site_label_1
_geom_angle_atom_site_label_2
_geom_angle_atom_site_label_3
_geom_angle
O5A S1A O6A 120.3(6)
O5A S1A N1A 103.7(6)
O6A S1A N1A 109.1(6)
O5A S1A C7A 109.3(6)
O6A S1A C7A 106.5(7)
N1A S1A C7A 107.3(6)
C1A O2A H20A 114(2)
C10A O4A H21A 105(10)
C11A N1A S1A 122.0(8)
C11A N1A H22A 119.0
S1A N1A H22A 119.0
O1A C1A O2A 124.4(12)
O1A C1A C2A 116.1(11)
O2A C1A C2A 119.1(10)
O1A C1A C2C 116.4(14)
O2A C1A C2C 106.0(13)
C3A C2A C1A 122.9(12)
C3A C2A H2A 118.5
C1A C2A H2A 118.5
C2A C3A C4A 127.5(12)
C2A C3A H3A 116.3
C4A C3A H3A 116.3
C9A C4A C5A 119.3(12)
C9A C4A C3A 119.7(12)
C5A C4A C3A 120.9(11)
C6A C5A C4A 120.2(11)
C6A C5A H5A 119.9
C4A C5A H5A 119.9
C5A C6A C7A 119.9(11)
C5A C6A H6A 120.0
C7A C6A H6A 120.0
C8A C7A C6A 120.4(12)
C8A C7A S1A 119.7(10)
C6A C7A S1A 119.9(10)
C7A C8A C9A 118.8(11)
C7A C8A H8A 120.6
C9A C8A H8A 120.6
C4A C9A C8A 121.2(12)
C4A C9A H9A 119.4
C8A C9A H9A 119.4
O3A C10A O4A 125.2(11)
O3A C10A C11A 121.8(10)
O4A C10A C11A 112.9(9)
N1A C11A C12A 110.8(9)
N1A C11A C10A 112.8(8)
C12A C11A C10A 108.6(9)
N1A C11A H11A 108.2
C12A C11A H11A 108.2
C10A C11A H11A 108.2
C11A C12A C13A 116.3(11)
C11A C12A H12A 108.2
C13A C12A H12A 108.2
C11A C12A H12B 108.2
C13A C12A H12B 108.2
H12A C12A H12B 107.4
C12A C13A C15A 110.9(12)
C12A C13A C14A 108.8(11)
C15A C13A C14A 110.6(13)
C12A C13A H13A 108.8
C15A C13A H13A 108.8
C14A C13A H13A 108.8
C13A C14A H14A 109.5
C13A C14A H14B 109.5
H14A C14A H14B 109.5
C13A C14A H14C 109.5
H14A C14A H14C 109.5
H14B C14A H14C 109.5
C13A C15A H15A 109.5
C13A C15A H15B 109.5
H15A C15A H15B 109.5
C13A C15A H15C 109.5
H15A C15A H15C 109.5
H15B C15A H15C 109.5
O5B S1B O6B 118.0(11)
O5B S1B N1B 111.6(11)
O6B S1B N1B 106.7(8)
O5B S1B C7B 108.4(10)
O6B S1B C7B 103.8(8)
N1B S1B C7B 107.6(7)
C14B S2B C13B 99.8(6)
C1B O2B H20B 110(10)
C10B O4B H21B 114(2)
C11B N1B S1B 127.2(9)
C11B N1B H22B 116.4
S1B N1B H22B 116.4
O1B C1B O2B 123.7(11)
O1B C1B C2B 120.8(11)
O2B C1B C2B 115.4(10)
O1B C1B C2D 124.2(17)
O2B C1B C2D 94.7(17)
C3B C2B C1B 123.1(14)
C3B C2B H2B 118.4
C1B C2B H2B 118.4
C2B C3B C4B 125.2(16)
C2B C3B H3B 117.4
C4B C3B H3B 117.4
C5B C4B C9B 118.0(14)
C5B C4B C3B 124.2(13)
C9B C4B C3B 117.7(14)
C6B C5B C4B 121.4(14)
C6B C5B H5B 119.3
C4B C5B H5B 119.3
C7B C6B C5B 116.7(17)
C7B C6B H6B 121.6
C5B C6B H6B 121.6
C6B C7B C8B 125.1(17)
C6B C7B S1B 115.3(14)
C8B C7B S1B 119.2(10)
C9B C8B C7B 118.2(13)
C9B C8B H8B 120.9
C7B C8B H8B 120.9
C8B C9B C4B 120.5(15)
C8B C9B H9B 119.7
C4B C9B H9B 119.7
O3B C10B O4B 123.6(10)
O3B C10B C11B 120.9(9)
O4B C10B C11B 115.3(8)
N1B C11B C10B 113.9(9)
N1B C11B C12B 111.2(10)
C10B C11B C12B 107.7(10)
N1B C11B H11B 107.9
C10B C11B H11B 107.9
C12B C11B H11B 107.9
C13B C12B C11B 114.3(10)
C13B C12B H12C 108.7
C11B C12B H12C 108.7
C13B C12B H12D 108.7
C11B C12B H12D 108.7
H12C C12B H12D 107.6
C12B C13B S2B 114.2(8)
C12B C13B H13B 108.7
S2B C13B H13B 108.7
C12B C13B H13C 108.7
S2B C13B H13C 108.7
H13B C13B H13C 107.6
S2B C14B H14D 109.5
S2B C14B H14E 109.5
H14D C14B H14E 109.5
S2B C14B H14F 109.5
H14D C14B H14F 109.5
H14E C14B H14F 109.5
O6C S1C O5C 110(5)
O6C S1C C7C 119(4)
O5C S1C C7C 121(5)
C3C C2C C3D 90(2)
C3C C2C C1A 113(2)
C3D C2C C1A 120(2)
C3C C2C H2C 111.1
C3D C2C H2C 111.1
C1A C2C H2C 111.1
C4C C3C C2D 123(3)
C4C C3C C2C 117(3)
C2D C3C C2C 90(2)
C4C C3C H3C 108.4
C2D C3C H3C 108.4
C2C C3C H3C 108.4
C9C C4C C5C 115(3)
C9C C4C C3C 115(4)
C5C C4C C3C 130(4)
C6C C5C C4C 124(3)
C6C C5C H5C 118.1
C4C C5C H5C 118.1
C5C C6C C7C 119(3)
C5C C6C H6C 120.5
C7C C6C H6C 120.5
C8C C7C C6C 119(3)
C8C C7C S1C 123(4)
C6C C7C S1C 118(4)
C7C C8C C9C 120(3)
C7C C8C H8C 120.0
C9C C8C H8C 120.0
C8C C9C C4C 123(3)
C8C C9C H9C 118.4
C4C C9C H9C 118.4
O6D S1D O5D 137(5)
O6D S1D C7D 111(4)
O5D S1D C7D 104(3)
C1B C2D C3C 122(3)
C1B C2D C3D 117(2)
C3C C2D C3D 90(2)
C1B C2D H2D 108.5
C3C C2D H2D 108.5
C3D C2D H2D 108.5
C4D C3D C2D 117(3)
C4D C3D C2C 115(3)
C2D C3D C2C 90(2)
C4D C3D H3D 111.2
C2D C3D H3D 111.2
C2C C3D H3D 111.2
C5D C4D C9D 118(3)
C5D C4D C3D 126(3)
C9D C4D C3D 116(3)
C6D C5D C4D 120(3)
C6D C5D H5D 120.1
C4D C5D H5D 120.1
C7D C6D C5D 119(3)
C7D C6D H6D 120.4
C5D C6D H6D 120.4
C6D C7D C8D 124(3)
C6D C7D S1D 123(3)
C8D C7D S1D 113(3)
C9D C8D C7D 116(3)
C9D C8D H8D 121.9
C7D C8D H8D 121.9
C8D C9D C4D 122(3)
C8D C9D H9D 118.9
C4D C9D H9D 118.9

loop_
_geom_bond_atom_site_label_1
_geom_bond_atom_site_label_2
_geom_bond_distance
S1A O5A 1.420(8)
S1A O6A 1.432(11)
S1A N1A 1.604(11)
S1A C7A 1.754(12)
O1A C1A 1.249(13)
O2A C1A 1.283(14)
O2A H20A 0.85(3)
O3A C10A 1.217(14)
O4A C10A 1.305(14)
O4A H21A 0.85(3)
N1A C11A 1.451(14)
N1A H22A 0.8600
C1A C2A 1.49(2)
C1A C2C 1.62(3)
C2A C3A 1.388(18)
C2A H2A 0.9300
C3A C4A 1.434(18)
C3A H3A 0.9300
C4A C9A 1.380(15)
C4A C5A 1.405(16)
C5A C6A 1.34(2)
C5A H5A 0.9300
C6A C7A 1.422(16)
C6A H6A 0.9300
C7A C8A 1.367(16)
C8A C9A 1.38(2)
C8A H8A 0.9300
C9A H9A 0.9300
C10A C11A 1.536(17)
C11A C12A 1.509(17)
C11A H11A 0.9800
C12A C13A 1.512(19)
C12A H12A 0.9700
C12A H12B 0.9700
C13A C15A 1.52(2)
C13A C14A 1.543(19)
C13A H13A 0.9800
C14A H14A 0.9600
C14A H14B 0.9600
C14A H14C 0.9600
C15A H15A 0.9600
C15A H15B 0.9600
C15A H15C 0.9600
S1B O5B 1.422(15)
S1B O6B 1.433(15)
S1B N1B 1.470(14)
S1B C7B 1.795(19)
S2B C14B 1.792(13)
S2B C13B 1.804(12)
O1B C1B 1.198(14)
O2B C1B 1.317(15)
O2B H20B 0.86(3)
O3B C10B 1.239(12)
O4B C10B 1.301(13)
O4B H21B 0.84(3)
N1B C11B 1.419(16)
N1B H22B 0.8600
C1B C2B 1.521(18)
C1B C2D 1.57(4)
C2B C3B 1.27(2)
C2B H2B 0.9300
C3B C4B 1.48(2)
C3B H3B 0.9300
C4B C5B 1.42(2)
C4B C9B 1.431(19)
C5B C6B 1.39(3)
C5B H5B 0.9300
C6B C7B 1.351(19)
C6B H6B 0.9300
C7B C8B 1.40(2)
C8B C9B 1.35(2)
C8B H8B 0.9300
C9B H9B 0.9300
C10B C11B 1.556(15)
C11B C12B 1.572(16)
C11B H11B 0.9800
C12B C13B 1.511(17)
C12B H12C 0.9700
C12B H12D 0.9700
C13B H13B 0.9700
C13B H13C 0.9700
C14B H14D 0.9600
C14B H14E 0.9600
C14B H14F 0.9600
S1C O6C 1.44(7)
S1C O5C 1.49(8)
S1C C7C 1.71(6)
C2C C3C 1.58(3)
C2C C3D 1.59(3)
C2C H2C 0.9800
C3C C4C 1.49(4)
C3C C2D 1.57(3)
C3C H3C 0.9800
C4C C9C 1.39(3)
C4C C5C 1.40(3)
C5C C6C 1.34(3)
C5C H5C 0.9300
C6C C7C 1.43(3)
C6C H6C 0.9300
C7C C8C 1.36(3)
C8C C9C 1.38(3)
C8C H8C 0.9300
C9C H9C 0.9300
S1D O6D 1.29(7)
S1D O5D 1.64(7)
S1D C7D 1.84(5)
C2D C3D 1.57(3)
C2D H2D 0.9800
C3D C4D 1.49(4)
C3D H3D 0.9800
C4D C5D 1.42(3)
C4D C9D 1.44(3)
C5D C6D 1.39(3)
C5D H5D 0.9300
C6D C7D 1.36(3)
C6D H6D 0.9300
C7D C8D 1.41(3)
C8D C9D 1.35(3)
C8D H8D 0.9300
C9D H9D 0.9300

loop_
_geom_hbond_atom_site_label_D
_geom_hbond_atom_site_label_H
_geom_hbond_atom_site_label_A
_geom_hbond_distance_DH
_geom_hbond_distance_HA
_geom_hbond_distance_DA
_geom_hbond_angle_DHA
O2B H20B O3A 0.86(3) 1.85(4) 2.692(13) 166(10)
O4A H21A O1B 0.85(3) 1.81(6) 2.634(12) 163(18)
O2A H20A O3B 0.85(3) 1.84(4) 2.679(11) 168(9)
O4B H21B O1A 0.84(3) 1.82(3) 2.652(11) 168(8)

loop_
_geom_torsion_atom_site_label_1
_geom_torsion_atom_site_label_2
_geom_torsion_atom_site_label_3
_geom_torsion_atom_site_label_4
_geom_torsion
O5A S1A N1A C11A 178.7(9)
O6A S1A N1A C11A -51.9(10)
C7A S1A N1A C11A 63.1(10)
O1A C1A C2A C3A 179.4(11)
O2A C1A C2A C3A -7.7(19)
C2C C1A C2A C3A 76.8(19)
C1A C2A C3A C4A -177.7(12)
C2A C3A C4A C9A -178.0(14)
C2A C3A C4A C5A 4(2)
C9A C4A C5A C6A -1.2(18)
C3A C4A C5A C6A 176.6(15)
C4A C5A C6A C7A -0.3(19)
C5A C6A C7A C8A 3(2)
C5A C6A C7A S1A -174.1(12)
O5A S1A C7A C8A 157.6(12)
O6A S1A C7A C8A 26.3(15)
N1A S1A C7A C8A -90.5(13)
O5A S1A C7A C6A -25.0(14)
O6A S1A C7A C6A -156.4(12)
N1A S1A C7A C6A 86.9(13)
C6A C7A C8A C9A -5(2)
S1A C7A C8A C9A 172.8(14)
C5A C4A C9A C8A 0(2)
C3A C4A C9A C8A -178.0(15)
C7A C8A C9A C4A 3(3)
S1A N1A C11A C12A 159.7(8)
S1A N1A C11A C10A -78.3(11)
O3A C10A C11A N1A -31.5(15)
O4A C10A C11A N1A 150.2(10)
O3A C10A C11A C12A 91.7(13)
O4A C10A C11A C12A -86.5(11)
N1A C11A C12A C13A -63.5(14)
C10A C11A C12A C13A 172.0(10)
C11A C12A C13A C15A -63.7(17)
C11A C12A C13A C14A 174.5(10)
O5B S1B N1B C11B 173.4(12)
O6B S1B N1B C11B 43.2(12)
C7B S1B N1B C11B -67.7(11)
O1B C1B C2B C3B -177.2(15)
O2B C1B C2B C3B 5(2)
C2D C1B C2B C3B -67(2)
C1B C2B C3B C4B -179.7(14)
C2B C3B C4B C5B -7(3)
C2B C3B C4B C9B 176.9(15)
C9B C4B C5B C6B -0.5(16)
C3B C4B C5B C6B -176.4(15)
C4B C5B C6B C7B 1.4(18)
C5B C6B C7B C8B -1(2)
C5B C6B C7B S1B 171.7(11)
O5B S1B C7B C6B 37.3(18)
O6B S1B C7B C6B 163.5(14)
N1B S1B C7B C6B -83.7(14)
O5B S1B C7B C8B -149.4(16)
O6B S1B C7B C8B -23.2(17)
N1B S1B C7B C8B 89.6(15)
C6B C7B C8B C9B 0(3)
S1B C7B C8B C9B -172.7(13)
C7B C8B C9B C4B 1(2)
C5B C4B C9B C8B -1(2)
C3B C4B C9B C8B 175.4(16)
S1B N1B C11B C10B 79.3(12)
S1B N1B C11B C12B -158.7(9)
O3B C10B C11B N1B 37.6(16)
O4B C10B C11B N1B -137.0(11)
O3B C10B C11B C12B -86.2(13)
O4B C10B C11B C12B 99.2(11)
N1B C11B C12B C13B 173.6(9)
C10B C11B C12B C13B -60.9(11)
C11B C12B C13B S2B -65.4(11)
C14B S2B C13B C12B -76.0(10)
O1A C1A C2C C3C -169.4(17)
O2A C1A C2C C3C 48(2)
C2A C1A C2C C3C -67.5(19)
O1A C1A C2C C3D 87(2)
O2A C1A C2C C3D -56(2)
C2A C1A C2C C3D -171(3)
C3D C2C C3C C4C -126(3)
C1A C2C C3C C4C 112(3)
C3D C2C C3C C2D 1.9(18)
C1A C2C C3C C2D -120(2)
C2D C3C C4C C9C 81(5)
C2C C3C C4C C9C -170(4)
C2D C3C C4C C5C -89(5)
C2C C3C C4C C5C 20(6)
C9C C4C C5C C6C 2(4)
C3C C4C C5C C6C 172(5)
C4C C5C C6C C7C 0(4)
C5C C6C C7C C8C -1(7)
C5C C6C C7C S1C -174(5)
O6C S1C C7C C8C 9(8)
O5C S1C C7C C8C 151(6)
O6C S1C C7C C6C -179(5)
O5C S1C C7C C6C -36(7)
C6C C7C C8C C9C -1(10)
S1C C7C C8C C9C 172(6)
C7C C8C C9C C4C 3(11)
C5C C4C C9C C8C -3(8)
C3C C4C C9C C8C -175(6)
O1B C1B C2D C3C -78(3)
O2B C1B C2D C3C 59(3)
C2B C1B C2D C3C 179(4)
O1B C1B C2D C3D 173(2)
O2B C1B C2D C3D -50(3)
C2B C1B C2D C3D 70(2)
C4C C3C C2D C1B -3(4)
C2C C3C C2D C1B -125(3)
C4C C3C C2D C3D 120(4)
C2C C3C C2D C3D -2.0(18)
C1B C2D C3D C4D -113(3)
C3C C2D C3D C4D 120(3)
C1B C2D C3D C2C 129(3)
C3C C2D C3D C2C 2.0(18)
C3C C2C C3D C4D -122(3)
C1A C2C C3D C4D -6(4)
C3C C2C C3D C2D -1.9(18)
C1A C2C C3D C2D 114(3)
C2D C3D C4D C5D 3(5)
C2C C3D C4D C5D 106(4)
C2D C3D C4D C9D -174(3)
C2C C3D C4D C9D -71(4)
C9D C4D C5D C6D 4(3)
C3D C4D C5D C6D -174(4)
C4D C5D C6D C7D -1(3)
C5D C6D C7D C8D 3(7)
C5D C6D C7D S1D -175(4)
O6D S1D C7D C6D 152(5)
O5D S1D C7D C6D -4(6)
O6D S1D C7D C8D -26(6)
O5D S1D C7D C8D 178(5)
C6D C7D C8D C9D -8(8)
S1D C7D C8D C9D 170(4)
C7D C8D C9D C4D 10(7)
C5D C4D C9D C8D -9(5)
C3D C4D C9D C8D 169(4)
